data_4033322
loop_
_publ_author_name
'Wang, Yuxiang'
'Wang, Ke-Hu'
'Su, Yingpeng'
'Yang, Zheng'
'Wen, Lan'
'Liu, Lili'
'Wang, Juanjuan'
'Huang, Danfeng'
'Hu, Yulai'

_publ_section_title
;
 Cascade Oxidation/Halogenoaminocyclization Reaction of
 Trifluoromethylated Homoallylic N-Acylhydrazines: Metal-free Synthesis of
 CF<sub>3</sub>-Substituted Pyrazolines.
;
_journal_issue 2
_journal_name_full 'The Journal of organic chemistry'
_journal_page_first 939
_journal_page_last 950
_journal_paper_doi 10.1021/acs.joc.7b02934
_journal_volume 83
_journal_year 2018
_chemical_formula_moiety 'C10 H8 F3 I N2 O2'
_chemical_formula_sum 'C10 H8 F3 I N2 O2'
_chemical_formula_weight 372.08
_space_group_crystal_system monoclinic
_space_group_IT_number 14
_space_group_name_Hall '-P 2ybc'
_space_group_name_H-M_alt 'P 1 21/c 1'
_symmetry_space_group_name_Hall '-P 2ybc'
_symmetry_space_group_name_H-M 'P 1 21/c 1'
_atom_sites_solution_hydrogens geom
_atom_sites_solution_primary iterative
_atom_sites_solution_secondary difmap
_audit_creation_date 2017-09-26
_audit_creation_method
;
Olex2 1.2
(compiled 2017.03.28 svn.r3405 for OlexSys, GUI svn.r5337)
;
_cell_angle_alpha 90.00
_cell_angle_beta 95.471(9)
_cell_angle_gamma 90.00
_cell_formula_units_Z 4
_cell_length_a 8.7410(6)
_cell_length_b 5.5915(4)
_cell_length_c 25.644(3)
_cell_measurement_reflns_used 1180
_cell_measurement_temperature 295.19(10)
_cell_measurement_theta_max 23.9840
_cell_measurement_theta_min 3.9650
_cell_volume 1247.65(19)
_computing_cell_refinement
;
CrysAlisPro, Agilent Technologies,
Version 1.171.36.28 (release 01-02-2013 CrysAlis171 .NET)
(compiled Feb  1 2013,16:14:44)
;
_computing_data_collection
;
CrysAlisPro, Agilent Technologies,
Version 1.171.36.28 (release 01-02-2013 CrysAlis171 .NET)
(compiled Feb  1 2013,16:14:44)
;
_computing_data_reduction
;
CrysAlisPro, Agilent Technologies,
Version 1.171.36.28 (release 01-02-2013 CrysAlis171 .NET)
(compiled Feb  1 2013,16:14:44)
;
_computing_molecular_graphics 'Olex2 (Dolomanov et al., 2009)'
_computing_publication_material 'Olex2 (Dolomanov et al., 2009)'
_computing_structure_refinement 'ShelXL (Sheldrick, 2015)'
_computing_structure_solution
;
Superflip (Palatinus & Chapuis, 2007;Palatinus & van der Lee, 2008;
Palatinus et al., 2012)
;
_diffrn_ambient_temperature 295.19(10)
_diffrn_detector_area_resol_mean 16.0733
_diffrn_measured_fraction_theta_full 0.998
_diffrn_measured_fraction_theta_max 0.998
_diffrn_measurement_details
;
#__ type_ start__ end____ width___ exp.time_
  1 omega  -45.00   45.00   1.5000    2.0000
omega____ theta____ kappa____ phi______ frames
    -       22.7867  -57.0000  120.0000 60

#__ type_ start__ end____ width___ exp.time_
  2 omega   -8.00   92.50   1.5000    2.0000
omega____ theta____ kappa____ phi______ frames
    -       22.7867   38.0000   90.0000 67

#__ type_ start__ end____ width___ exp.time_
  3 omega   19.00   53.50   1.5000    2.0000
omega____ theta____ kappa____ phi______ frames
    -       22.7867  -77.0000 -120.0000 23
;
_diffrn_measurement_device_type 'SuperNova, Dual, Cu at zero, Eos'
_diffrn_measurement_method '\w scans'
_diffrn_orient_matrix_UB_11 0.0110260000
_diffrn_orient_matrix_UB_12 -0.0036844000
_diffrn_orient_matrix_UB_13 0.0277938000
_diffrn_orient_matrix_UB_21 -0.0794893000
_diffrn_orient_matrix_UB_22 0.0215468000
_diffrn_orient_matrix_UB_23 0.0012053000
_diffrn_orient_matrix_UB_31 -0.0141193000
_diffrn_orient_matrix_UB_32 -0.1248351000
_diffrn_orient_matrix_UB_33 -0.0006336000
_diffrn_radiation_monochromator mirror
_diffrn_radiation_type MoK\a
_diffrn_radiation_wavelength 0.71073
_diffrn_reflns_av_R_equivalents 0.0368
_diffrn_reflns_av_unetI/netI 0.0638
_diffrn_reflns_limit_h_max 10
_diffrn_reflns_limit_h_min -10
_diffrn_reflns_limit_k_max 6
_diffrn_reflns_limit_k_min -6
_diffrn_reflns_limit_l_max 13
_diffrn_reflns_limit_l_min -31
_diffrn_reflns_number 4386
_diffrn_reflns_theta_full 26.02
_diffrn_reflns_theta_max 26.02
_diffrn_reflns_theta_min 3.73
_diffrn_source 'SuperNova (Mo) X-ray Source'
_exptl_absorpt_coefficient_mu 2.600
_exptl_absorpt_correction_T_max 1.00000
_exptl_absorpt_correction_T_min 0.55721
_exptl_absorpt_correction_type multi-scan
_exptl_absorpt_process_details
;
CrysAlisPro, Agilent Technologies,
Version 1.171.36.28 (release 01-02-2013 CrysAlis171 .NET)
(compiled Feb  1 2013,16:14:44)
Empirical absorption correction using spherical harmonics,
 implemented in SCALE3 ABSPACK scaling algorithm.
;
_exptl_crystal_colour 'clear light colourless'
_exptl_crystal_colour_lustre clear
_exptl_crystal_colour_modifier light
_exptl_crystal_colour_primary colourless
_exptl_crystal_density_diffrn 1.981
_exptl_crystal_density_method 'not measured'
_exptl_crystal_description block
_exptl_crystal_F_000 712
_exptl_crystal_size_max 0.21
_exptl_crystal_size_mid 0.15
_exptl_crystal_size_min 0.14
_refine_diff_density_max 0.838
_refine_diff_density_min -0.568
_refine_diff_density_rms 0.100
_refine_ls_extinction_method none
_refine_ls_goodness_of_fit_ref 1.052
_refine_ls_hydrogen_treatment constr
_refine_ls_matrix_type full
_refine_ls_number_parameters 163
_refine_ls_number_reflns 2449
_refine_ls_number_restraints 0
_refine_ls_restrained_S_all 1.052
_refine_ls_R_factor_all 0.0809
_refine_ls_R_factor_gt 0.0520
_refine_ls_shift/su_max 0.000
_refine_ls_shift/su_mean 0.000
_refine_ls_structure_factor_coef Fsqd
_refine_ls_weighting_details 'calc w=1/[\s^2^(Fo^2^)+(0.0294P)^2^+0.0000P] where P=(Fo^2^+2Fc^2^)/3'
_refine_ls_weighting_scheme calc
_refine_ls_wR_factor_gt 0.0891
_refine_ls_wR_factor_ref 0.1040
_reflns_number_gt 1660
_reflns_number_total 2449
_reflns_threshold_expression >2sigma(I)
_cod_data_source_file jo7b02934_si_001.cif
_cod_data_source_block wangyx_150
_cod_depositor_comments 'Adding full bibliography for 4033321--4033322.cif.'
_cod_original_cell_volume 1247.69(18)
_cod_database_code 4033322
_reflns_odcompleteness_completeness 99.61
_reflns_odcompleteness_iscentric 1
_reflns_odcompleteness_theta 26.32
_olex2_refinement_description
;
1. Fixed Uiso
 At 1.2 times of:
  All C(H) groups, All C(H,H) groups
2.a Ternary CH refined with riding coordinates:
 C6(H6)
2.b Secondary CH2 refined with riding coordinates:
 C7(H7A,H7B), C10(H10A,H10B)
2.c Aromatic/amide H refined with riding coordinates:
 C1(H1), C2(H2), C3(H3)
;
_olex2_date_sample_data_collection 2017-09-22
_olex2_submission_special_instructions 'No special instructions were received'

loop_
_space_group_symop_id
_space_group_symop_operation_xyz
1 'x, y, z'
2 '-x, y+1/2, -z+1/2'
3 '-x, -y, -z'
4 'x, -y-1/2, z-1/2'

loop_
_atom_site_label
_atom_site_type_symbol
_atom_site_fract_x
_atom_site_fract_y
_atom_site_fract_z
_atom_site_U_iso_or_equiv
_atom_site_adp_type
_atom_site_occupancy
_atom_site_calc_flag
_atom_site_refinement_flags_posn
I1 I 0.33837(5) 0.92246(8) 0.33801(2) 0.0650(2) Uani 1 d .
F1 F 0.7838(10) 1.4220(13) 0.5059(2) 0.171(3) Uani 1 d .
F2 F 0.5773(8) 1.2405(12) 0.51389(19) 0.148(2) Uani 1 d .
F3 F 0.7858(8) 1.0517(12) 0.51550(19) 0.149(3) Uani 1 d .
O1 O 0.9391(5) 0.6166(7) 0.29849(16) 0.0525(11) Uani 1 d .
O2 O 0.7583(5) 0.9868(7) 0.27653(17) 0.0554(12) Uani 1 d .
N1 N 0.7138(5) 1.0619(9) 0.35932(19) 0.0461(12) Uani 1 d .
N2 N 0.7529(6) 1.0371(10) 0.4120(2) 0.0515(13) Uani 1 d .
C1 C 1.0307(7) 0.4414(11) 0.3194(3) 0.0544(17) Uani 1 d .
H1 H 1.0786 0.3281 0.3000 0.065 Uiso 1 calc R
C2 C 1.0439(7) 0.4512(12) 0.3719(3) 0.0586(18) Uani 1 d .
H2 H 1.1014 0.3501 0.3950 0.070 Uiso 1 calc R
C3 C 0.9530(7) 0.6459(10) 0.3849(3) 0.0516(16) Uani 1 d .
H3 H 0.9389 0.6989 0.4185 0.062 Uiso 1 calc R
C4 C 0.8897(6) 0.7421(11) 0.3391(2) 0.0402(14) Uani 1 d .
C5 C 0.7855(6) 0.9381(11) 0.3222(2) 0.0394(14) Uani 1 d .
C6 C 0.6131(6) 1.2689(10) 0.3458(2) 0.0450(15) Uani 1 d .
H6 H 0.6721 1.3889 0.3284 0.054 Uiso 1 calc R
C7 C 0.5848(7) 1.3638(11) 0.4002(2) 0.0538(17) Uani 1 d .
H7A H 0.6167 1.5293 0.4046 0.065 Uiso 1 calc R
H7B H 0.4776 1.3495 0.4066 0.065 Uiso 1 calc R
C8 C 0.6836(7) 1.2025(12) 0.4350(3) 0.0528(17) Uani 1 d .
C9 C 0.7101(12) 1.226(2) 0.4923(4) 0.093(3) Uani 1 d .
C10 C 0.4696(7) 1.2072(11) 0.3098(2) 0.0527(16) Uani 1 d .
H10A H 0.5002 1.1637 0.2757 0.063 Uiso 1 calc R
H10B H 0.4052 1.3483 0.3053 0.063 Uiso 1 calc R

loop_
_atom_site_aniso_label
_atom_site_aniso_U_11
_atom_site_aniso_U_22
_atom_site_aniso_U_33
_atom_site_aniso_U_23
_atom_site_aniso_U_13
_atom_site_aniso_U_12
I1 0.0477(3) 0.0504(3) 0.0966(4) 0.0012(3) 0.0047(2) -0.0022(2)
F1 0.268(10) 0.154(6) 0.081(4) -0.044(4) -0.037(5) -0.032(6)
F2 0.174(6) 0.198(6) 0.080(4) -0.005(4) 0.052(4) 0.071(5)
F3 0.212(7) 0.177(6) 0.055(3) -0.008(4) -0.008(4) 0.108(5)
O1 0.048(2) 0.059(3) 0.053(3) -0.004(2) 0.016(2) 0.004(2)
O2 0.051(3) 0.071(3) 0.044(3) 0.003(2) 0.004(2) 0.009(2)
N1 0.040(3) 0.055(3) 0.043(3) -0.002(3) 0.005(2) 0.011(2)
N2 0.049(3) 0.065(4) 0.040(3) 0.000(3) 0.000(2) 0.002(3)
C1 0.047(4) 0.047(4) 0.070(5) -0.009(4) 0.012(3) 0.007(3)
C2 0.052(4) 0.064(5) 0.059(5) -0.001(4) 0.002(3) 0.015(3)
C3 0.051(4) 0.052(4) 0.053(4) -0.007(3) 0.010(3) 0.001(3)
C4 0.033(3) 0.053(4) 0.035(3) -0.005(3) 0.007(3) -0.006(3)
C5 0.036(3) 0.044(4) 0.039(4) -0.005(3) 0.005(3) -0.013(3)
C6 0.047(3) 0.040(4) 0.047(4) 0.002(3) 0.003(3) 0.002(3)
C7 0.057(4) 0.045(4) 0.058(4) -0.013(3) -0.001(3) 0.002(3)
C8 0.057(4) 0.056(4) 0.046(4) -0.009(4) 0.006(3) 0.006(3)
C9 0.108(7) 0.103(8) 0.065(6) -0.013(6) -0.004(6) 0.041(6)
C10 0.050(4) 0.047(4) 0.060(4) 0.005(4) 0.004(3) 0.005(3)

loop_
_atom_type_symbol
_atom_type_description
_atom_type_scat_dispersion_real
_atom_type_scat_dispersion_imag
_atom_type_scat_source
C C 0.0033 0.0016 'International Tables Vol C Tables 4.2.6.8 and 6.1.1.4'
H H 0.0000 0.0000 'International Tables Vol C Tables 4.2.6.8 and 6.1.1.4'
F F 0.0171 0.0103 'International Tables Vol C Tables 4.2.6.8 and 6.1.1.4'
I I -0.4742 1.8119 'International Tables Vol C Tables 4.2.6.8 and 6.1.1.4'
N N 0.0061 0.0033 'International Tables Vol C Tables 4.2.6.8 and 6.1.1.4'
O O 0.0106 0.0060 'International Tables Vol C Tables 4.2.6.8 and 6.1.1.4'

loop_
_geom_angle_atom_site_label_1
_geom_angle_atom_site_label_2
_geom_angle_atom_site_label_3
_geom_angle
C1 O1 C4 106.9(5)
N2 N1 C5 123.0(5)
N2 N1 C6 113.5(5)
C5 N1 C6 122.3(5)
C8 N2 N1 107.4(5)
O1 C1 H1 124.4
C2 C1 O1 111.2(6)
C2 C1 H1 124.4
C1 C2 H2 127.1
C1 C2 C3 105.8(6)
C3 C2 H2 127.1
C2 C3 H3 126.4
C4 C3 C2 107.1(6)
C4 C3 H3 126.4
O1 C4 C5 113.1(5)
C3 C4 O1 108.9(5)
C3 C4 C5 137.9(6)
O2 C5 N1 119.9(6)
O2 C5 C4 121.1(5)
N1 C5 C4 118.9(5)
N1 C6 H6 108.4
N1 C6 C7 101.7(5)
N1 C6 C10 113.7(5)
C7 C6 H6 108.4
C10 C6 H6 108.4
C10 C6 C7 115.8(5)
C6 C7 H7A 111.4
C6 C7 H7B 111.4
H7A C7 H7B 109.3
C8 C7 C6 101.6(5)
C8 C7 H7A 111.4
C8 C7 H7B 111.4
N2 C8 C7 115.7(6)
N2 C8 C9 119.3(7)
C9 C8 C7 124.9(6)
F1 C9 F2 105.3(8)
F1 C9 C8 111.7(9)
F2 C9 C8 111.1(8)
F3 C9 F1 107.0(9)
F3 C9 F2 106.4(9)
F3 C9 C8 114.7(8)
I1 C10 H10A 108.8
I1 C10 H10B 108.8
C6 C10 I1 113.7(4)
C6 C10 H10A 108.8
C6 C10 H10B 108.8
H10A C10 H10B 107.7

loop_
_geom_bond_atom_site_label_1
_geom_bond_atom_site_label_2
_geom_bond_distance
I1 C10 2.129(6)
F1 C9 1.303(11)
F2 C9 1.335(10)
F3 C9 1.291(9)
O1 C1 1.343(7)
O1 C4 1.361(6)
O2 C5 1.204(6)
N1 N2 1.367(6)
N1 C5 1.375(7)
N1 C6 1.475(7)
N2 C8 1.281(7)
C1 H1 0.9300
C1 C2 1.342(9)
C2 H2 0.9300
C2 C3 1.407(8)
C3 H3 0.9300
C3 C4 1.360(8)
C4 C5 1.464(8)
C6 H6 0.9800
C6 C7 1.534(8)
C6 C10 1.525(7)
C7 H7A 0.9700
C7 H7B 0.9700
C7 C8 1.486(8)
C8 C9 1.470(10)
C10 H10A 0.9700
C10 H10B 0.9700

loop_
_geom_torsion_atom_site_label_1
_geom_torsion_atom_site_label_2
_geom_torsion_atom_site_label_3
_geom_torsion_atom_site_label_4
_geom_torsion
O1 C1 C2 C3 0.4(8)
O1 C4 C5 O2 -4.8(8)
O1 C4 C5 N1 172.8(5)
N1 N2 C8 C7 0.6(8)
N1 N2 C8 C9 -177.3(7)
N1 C6 C7 C8 3.7(6)
N1 C6 C10 I1 53.5(6)
N2 N1 C5 O2 -171.7(5)
N2 N1 C5 C4 10.7(8)
N2 N1 C6 C7 -3.9(6)
N2 N1 C6 C10 -129.0(5)
N2 C8 C9 F1 112.3(9)
N2 C8 C9 F2 -130.4(8)
N2 C8 C9 F3 -9.7(13)
C1 O1 C4 C3 1.0(6)
C1 O1 C4 C5 -178.9(5)
C1 C2 C3 C4 0.2(7)
C2 C3 C4 O1 -0.7(7)
C2 C3 C4 C5 179.2(7)
C3 C4 C5 O2 175.4(7)
C3 C4 C5 N1 -7.0(10)
C4 O1 C1 C2 -0.9(7)
C5 N1 N2 C8 169.6(5)
C5 N1 C6 C7 -171.4(5)
C5 N1 C6 C10 63.5(7)
C6 N1 N2 C8 2.2(7)
C6 N1 C5 O2 -5.4(8)
C6 N1 C5 C4 177.0(5)
C6 C7 C8 N2 -2.9(8)
C6 C7 C8 C9 174.9(8)
C7 C6 C10 I1 -63.8(6)
C7 C8 C9 F1 -65.4(11)
C7 C8 C9 F2 51.9(13)
C7 C8 C9 F3 172.6(8)
C10 C6 C7 C8 127.5(6)
